data_7045400
loop_
_publ_author_name
'Akhtar, Muhammad Nadeem'
'Lan, Yanhua'
'AlDamen, Murad A.'
'Zheng, Yan-Zhen'
'Anson, Christopher E.'
'Powell, Annie K.'

_publ_section_title
;
 Effect of ligand substitution on the SMM properties of three
 isostructural families of double-cubane Mn<sub>4</sub>Ln<sub>2</sub>
 coordination clusters.
;
_journal_issue 10
_journal_name_full 'Dalton transactions (Cambridge, England : 2003)'
_journal_page_first 3485
_journal_page_last 3495
_journal_paper_doi 10.1039/c7dt04304j
_journal_volume 47
_journal_year 2018
_chemical_formula_moiety 'C50 H98 Ho2 Mn4 N6 O28, 3(C2 H3 N)'
_chemical_formula_sum 'C56 H107 Ho2 Mn4 N9 O28'
_chemical_formula_weight 1904.12
_space_group_crystal_system monoclinic
_space_group_IT_number 15
_space_group_name_Hall '-C 2yc'
_space_group_name_H-M_alt 'C 1 2/c 1'
_symmetry_space_group_name_Hall '-C 2yc'
_symmetry_space_group_name_H-M 'C 1 2/c 1'
_atom_sites_solution_hydrogens mixed
_audit_creation_date 2018-01-10
_audit_creation_method
;
Olex2 1.2
(compiled 2017.08.10 svn.r3458 for OlexSys, GUI svn.r5381)
;
_audit_update_record
;
2018-01-12 deposited with the CCDC.
2018-01-24 downloaded from the CCDC.
;
_cell_angle_alpha 90
_cell_angle_beta 104.549(2)
_cell_angle_gamma 90
_cell_formula_units_Z 4
_cell_length_a 24.650(4)
_cell_length_b 13.825(2)
_cell_length_c 22.304(3)
_cell_measurement_reflns_used 9911
_cell_measurement_temperature 100(2)
_cell_measurement_theta_max 27.75
_cell_measurement_theta_min 2.38
_cell_volume 7357.2(19)
_computing_cell_refinement 'SAINT v6.45A (Bruker, 2003)'
_computing_data_collection 'SMART-NT 5.6 (Bruker AXS Inc., 2005)'
_computing_data_reduction 'SAINT v6.45A (Bruker, 2003)'
_computing_molecular_graphics 'Olex2 (Dolomanov et al., 2009)'
_computing_publication_material 'Olex2 (Dolomanov et al., 2009)'
_computing_structure_refinement 'ShelXL (Sheldrick, 2015)'
_computing_structure_solution 'SHELXTL 6.14 (BrukerAXS Inc., 2003)'
_diffrn_ambient_temperature 100.15
_diffrn_detector_area_resol_mean 8
_diffrn_measured_fraction_theta_full 0.974
_diffrn_measured_fraction_theta_max 0.880
_diffrn_measurement_device_type 'Bruker SMART APEX CCD area detector'
_diffrn_measurement_method '\w and \f scans'
_diffrn_radiation_monochromator graphite
_diffrn_radiation_type MoK\a
_diffrn_radiation_wavelength 0.71073
_diffrn_reflns_av_R_equivalents 0.0378
_diffrn_reflns_av_unetI/netI 0.0395
_diffrn_reflns_Laue_measured_fraction_full 0.974
_diffrn_reflns_Laue_measured_fraction_max 0.880
_diffrn_reflns_limit_h_max 30
_diffrn_reflns_limit_h_min -30
_diffrn_reflns_limit_k_max 17
_diffrn_reflns_limit_k_min -17
_diffrn_reflns_limit_l_max 28
_diffrn_reflns_limit_l_min -28
_diffrn_reflns_number 23782
_diffrn_reflns_point_group_measured_fraction_full 0.974
_diffrn_reflns_point_group_measured_fraction_max 0.880
_diffrn_reflns_theta_full 25.242
_diffrn_reflns_theta_max 27.880
_diffrn_reflns_theta_min 1.702
_diffrn_source 'sealed tube'
_exptl_absorpt_coefficient_mu 2.875
_exptl_absorpt_correction_T_max 0.803
_exptl_absorpt_correction_T_min 0.562
_exptl_absorpt_correction_type multi-scan
_exptl_absorpt_process_details
;
SADABS v.2.10 (Bruker,2003) was used for absorption correction.
R(int) was 0.0514 before and 0.0320 after correction.
The Ratio of minimum to maximum transmission is 0.7001.
The \l/2 correction factor is 0.0015.
;
_exptl_crystal_colour orange
_exptl_crystal_colour_primary orange
_exptl_crystal_density_diffrn 1.719
_exptl_crystal_description plate
_exptl_crystal_F_000 3856
_exptl_crystal_size_max 0.29
_exptl_crystal_size_mid 0.18
_exptl_crystal_size_min 0.08
_refine_diff_density_max 2.015
_refine_diff_density_min -2.259
_refine_diff_density_rms 0.136
_refine_ls_extinction_method none
_refine_ls_goodness_of_fit_ref 1.076
_refine_ls_hydrogen_treatment mixed
_refine_ls_matrix_type full
_refine_ls_number_parameters 477
_refine_ls_number_reflns 7736
_refine_ls_number_restraints 23
_refine_ls_restrained_S_all 1.075
_refine_ls_R_factor_all 0.0507
_refine_ls_R_factor_gt 0.0427
_refine_ls_shift/su_max 0.002
_refine_ls_shift/su_mean 0.000
_refine_ls_structure_factor_coef Fsqd
_refine_ls_weighting_details 'w=1/[\s^2^(Fo^2^)+(0.0446P)^2^+51.2961P] where P=(Fo^2^+2Fc^2^)/3'
_refine_ls_weighting_scheme calc
_refine_ls_wR_factor_gt 0.0949
_refine_ls_wR_factor_ref 0.0983
_reflns_Friedel_coverage 0.000
_reflns_number_gt 6773
_reflns_number_total 7736
_reflns_threshold_expression 'I > 2\s(I)'
_cod_data_source_file c7dt04304j2.cif
_cod_data_source_block 9-mn4ho2
_cod_depositor_comments 'Adding full bibliography for 7045382--7045403.cif.'
_cod_database_code 7045400
_shelx_shelxl_version_number 2017/1
_shelx_space_group_comment
;
The symmetry employed for this shelxl refinement is uniquely defined
by the following loop, which should always be used as a source of
symmetry information in preference to the above space-group names.
They are only intended as comments.
;
_shelx_estimated_absorpt_t_max 0.803
_shelx_estimated_absorpt_t_min 0.489
_olex2_refinement_description
;
1. Fixed Uiso
 At 1.2 times of:
  All C(H,H) groups, All C(H,H,H,H) groups, All O(H) groups
 At 1.5 times of:
  All C(H,H,H) groups
2. Restrained distances
 O5-H5 = O3B-H3BA = O3A-H3AA
 0.88 with sigma of 0.04
 C6A-C5 \\sim C6B-C5
 with sigma of 0.02
 O3A-C6A \\sim O3B-C6B
 with sigma of 0.02
3. Rigid body (RIGU) restrains
 C5, C6A, C6B, O3B, O3A
 with sigma for 1-2 distances of 0.004 and sigma for 1-3 distances of 0.004
4. Others
 Fixed Sof: H5AA(0.5) H5AB(0.5) H5BC(0.5) H5BD(0.5) C6A(0.5) H6AA(0.5)
 H6AB(0.5) O3B(0.5) H3AA(0.5) C6B(0.5) H6BA(0.5) H6BB(0.5) O3A(0.5) H3BA(0.5)
 H34A(0.5) H34B(0.5) H34C(0.5)
5.a Secondary CH2 refined with riding coordinates:
 C1(H1A,H1B), C2(H2A,H2B), C3(H3A,H3B), C4(H4A,H4B), C5(H5AA,H5AB), C5(H5BC,
 H5BD), C6A(H6AA,H6AB), C6B(H6BA,H6BB), C7(H7A,H7B), C8(H8A,H8B), C9(H9A,H9B),
 C10(H10A,H10B)
5.b Me refined with riding coordinates:
 C13(H13A,H13B,H13C), C14(H14A,H14B,H14C), C15(H15A,H15B,H15C), C18(H18A,H18B,
 H18C), C19(H19A,H19B,H19C), C20(H20A,H20B,H20C), C23(H23A,H23B,H23C), C24(H24A,
 H24B,H24C), C25(H25A,H25B,H25C)
5.c Idealised Me refined as rotating group:
 C32(H32A,H32B,H32C), C34(H34A,H34B,H34C)
;
_olex2_submission_special_instructions 'No special instructions were received'

loop_
_space_group_symop_operation_xyz
'x, y, z'
'-x, y, -z+1/2'
'x+1/2, y+1/2, z'
'-x+1/2, y+1/2, -z+1/2'
'-x, -y, -z'
'x, -y, z-1/2'
'-x+1/2, -y+1/2, -z'
'x+1/2, -y+1/2, z-1/2'

loop_
_atom_site_label
_atom_site_type_symbol
_atom_site_fract_x
_atom_site_fract_y
_atom_site_fract_z
_atom_site_U_iso_or_equiv
_atom_site_adp_type
_atom_site_occupancy
_atom_site_site_symmetry_order
_atom_site_calc_flag
_atom_site_refinement_flags_posn
_atom_site_refinement_flags_adp
_atom_site_refinement_flags_occupancy
_atom_site_disorder_assembly
_atom_site_disorder_group
Ho1 Ho 0.18034(2) 0.33128(2) 0.38181(2) 0.01397(7) Uani 1 1 d . . . . .
Mn1 Mn 0.29807(3) 0.30286(5) 0.49190(3) 0.01429(15) Uani 1 1 d . . . . .
Mn2 Mn 0.26765(3) 0.10632(6) 0.41768(3) 0.01546(16) Uani 1 1 d . . . . .
O1 O 0.22012(13) 0.3240(2) 0.48665(13) 0.0148(7) Uani 1 1 d . . . . .
N1 N 0.30313(17) 0.1034(3) 0.32766(17) 0.0189(9) Uani 1 1 d . . . . .
C1 C 0.2651(2) 0.0431(4) 0.2803(2) 0.0217(11) Uani 1 1 d . . . . .
H1A H 0.285619 0.020050 0.250188 0.026 Uiso 1 1 calc R . . . .
H1B H 0.233413 0.083469 0.257547 0.026 Uiso 1 1 calc R . . . .
C2 C 0.2420(2) -0.0436(4) 0.3075(2) 0.0201(10) Uani 1 1 d . . . . .
H2A H 0.214502 -0.077521 0.274138 0.024 Uiso 1 1 calc R . . . .
H2B H 0.272981 -0.089128 0.324818 0.024 Uiso 1 1 calc R . . . .
N2 N 0.21447(17) -0.0151(3) 0.35704(16) 0.0187(9) Uani 1 1 d . . . . .
C3 C 0.3031(2) 0.2049(4) 0.3062(2) 0.0216(11) Uani 1 1 d . . . . .
H3A H 0.266912 0.218363 0.276009 0.026 Uiso 1 1 calc R . . . .
H3B H 0.333214 0.212972 0.284424 0.026 Uiso 1 1 calc R . . . .
C4 C 0.31163(19) 0.2780(4) 0.3583(2) 0.0177(10) Uani 1 1 d . . . . .
H4A H 0.350442 0.273273 0.384493 0.021 Uiso 1 1 calc R . . . .
H4B H 0.306019 0.344192 0.340892 0.021 Uiso 1 1 calc R . . . .
O2 O 0.27285(13) 0.2603(2) 0.39513(13) 0.0150(7) Uani 1 1 d . . . . .
C5 C 0.3606(2) 0.0623(5) 0.3448(2) 0.0363(15) Uani 1 1 d D U . . .
H5AA H 0.358218 -0.007193 0.333738 0.044 Uiso 0.5 1 calc R . . A 1
H5AB H 0.382976 0.094396 0.319353 0.044 Uiso 0.5 1 calc R . . A 1
H5BC H 0.362652 0.010391 0.314867 0.044 Uiso 0.5 1 calc R . . B 2
H5BD H 0.387109 0.113670 0.339798 0.044 Uiso 0.5 1 calc R . . B 2
C6A C 0.3907(4) 0.0713(9) 0.4098(4) 0.018(2) Uani 0.5 1 d D U . C 1
H6AA H 0.424300 0.029265 0.418553 0.022 Uiso 0.5 1 calc R . . C 1
H6AB H 0.403189 0.138980 0.418842 0.022 Uiso 0.5 1 calc R . . C 1
O3B O 0.3627(6) 0.0828(8) 0.4506(6) 0.024(3) Uani 0.5 1 d D U . C 2
H3AA H 0.365(5) 0.036(12) 0.489(2) 0.028 Uiso 0.5 1 d DR . . D 1
C6B C 0.3795(5) 0.0234(9) 0.4060(4) 0.024(2) Uani 0.5 1 d D U . C 2
H6BA H 0.363968 -0.042434 0.406936 0.029 Uiso 0.5 1 calc R . . C 2
H6BB H 0.420913 0.018177 0.416895 0.029 Uiso 0.5 1 calc R . . C 2
O3A O 0.3544(6) 0.0433(9) 0.4485(6) 0.022(3) Uani 0.5 1 d D U . C 1
H3BA H 0.375(6) 0.045(11) 0.483(5) 0.026 Uiso 0.5 1 d DR . . E 2
C7 C 0.1596(2) 0.0330(4) 0.3313(2) 0.0205(10) Uani 1 1 d . . . . .
H7A H 0.130815 -0.016579 0.314651 0.025 Uiso 1 1 calc R . . . .
H7B H 0.162572 0.076010 0.296796 0.025 Uiso 1 1 calc R . . . .
C8 C 0.1418(2) 0.0921(4) 0.3809(2) 0.0199(10) Uani 1 1 d . . . . .
H8A H 0.106025 0.125569 0.362105 0.024 Uiso 1 1 calc R . . . .
H8B H 0.135442 0.048247 0.413538 0.024 Uiso 1 1 calc R . . . .
O4 O 0.18338(13) 0.1618(2) 0.40789(13) 0.0141(6) Uani 1 1 d . . . . .
C9 C 0.2080(2) -0.1005(4) 0.3934(2) 0.0209(10) Uani 1 1 d . . . . .
H9A H 0.201158 -0.158101 0.366124 0.025 Uiso 1 1 calc R . . . .
H9B H 0.175127 -0.091810 0.410839 0.025 Uiso 1 1 calc R . . . .
C10 C 0.2597(2) -0.1166(4) 0.4453(2) 0.0194(10) Uani 1 1 d . . . . .
H10A H 0.254348 -0.172021 0.471379 0.023 Uiso 1 1 calc R . . . .
H10B H 0.292612 -0.129801 0.428642 0.023 Uiso 1 1 calc R . . . .
O5 O 0.26745(17) -0.0299(3) 0.48019(15) 0.0280(9) Uani 1 1 d D . . . .
H5 H 0.2960(19) -0.019(5) 0.510(2) 0.034 Uiso 1 1 d DR . . . .
O6 O 0.31699(14) 0.4338(3) 0.46887(14) 0.0217(8) Uani 1 1 d . . . . .
O7 O 0.24249(13) 0.4612(2) 0.38957(14) 0.0173(7) Uani 1 1 d . . . . .
C11 C 0.2888(2) 0.4846(4) 0.4238(2) 0.0197(10) Uani 1 1 d . . . . .
C12 C 0.3171(2) 0.5770(4) 0.4089(2) 0.0195(10) Uani 1 1 d . . . . .
C13 C 0.3568(2) 0.6209(5) 0.4665(2) 0.0297(13) Uani 1 1 d . . . . .
H13A H 0.385256 0.573024 0.485526 0.045 Uiso 1 1 calc R . . . .
H13B H 0.375090 0.678119 0.454665 0.045 Uiso 1 1 calc R . . . .
H13C H 0.335373 0.639472 0.496262 0.045 Uiso 1 1 calc R . . . .
C14 C 0.3517(2) 0.5466(4) 0.3626(2) 0.0243(11) Uani 1 1 d . . . . .
H14A H 0.380226 0.499269 0.382323 0.036 Uiso 1 1 calc R . . . .
H14B H 0.326721 0.517609 0.325719 0.036 Uiso 1 1 calc R . . . .
H14C H 0.370020 0.603617 0.350413 0.036 Uiso 1 1 calc R . . . .
C15 C 0.2726(2) 0.6506(4) 0.3788(2) 0.0240(11) Uani 1 1 d . . . . .
H15A H 0.247402 0.621893 0.341987 0.036 Uiso 1 1 calc R . . . .
H15B H 0.250965 0.669258 0.408334 0.036 Uiso 1 1 calc R . . . .
H15C H 0.290682 0.707905 0.366737 0.036 Uiso 1 1 calc R . . . .
O8 O 0.37743(14) 0.2758(3) 0.49938(14) 0.0256(8) Uani 1 1 d . . . . .
O9 O 0.40523(14) 0.2055(3) 0.59234(15) 0.0223(8) Uani 1 1 d . . . . .
C16 C 0.41489(19) 0.2432(4) 0.5453(2) 0.0215(11) Uani 1 1 d . . . . .
C17 C 0.4755(2) 0.2569(5) 0.5413(2) 0.0286(13) Uani 1 1 d . . . . .
C18 C 0.5082(3) 0.1646(6) 0.5609(4) 0.054(2) Uani 1 1 d . . . . .
H18A H 0.492398 0.112683 0.531813 0.081 Uiso 1 1 calc R . . . .
H18B H 0.547505 0.174824 0.560879 0.081 Uiso 1 1 calc R . . . .
H18C H 0.505722 0.146611 0.602615 0.081 Uiso 1 1 calc R . . . .
C19 C 0.4782(3) 0.2845(6) 0.4759(3) 0.053(2) Uani 1 1 d . . . . .
H19A H 0.456985 0.344259 0.463508 0.080 Uiso 1 1 calc R . . . .
H19B H 0.517344 0.294471 0.475094 0.080 Uiso 1 1 calc R . . . .
H19C H 0.461949 0.232400 0.447210 0.080 Uiso 1 1 calc R . . . .
C20 C 0.4990(3) 0.3387(7) 0.5855(5) 0.084(3) Uani 1 1 d . . . . .
H20A H 0.477324 0.397706 0.572043 0.126 Uiso 1 1 calc R . . . .
H20B H 0.496484 0.321455 0.627304 0.126 Uiso 1 1 calc R . . . .
H20C H 0.538267 0.349668 0.585569 0.126 Uiso 1 1 calc R . . . .
O10 O 0.11807(14) 0.4555(3) 0.32972(15) 0.0233(8) Uani 1 1 d . . . . .
O11 O 0.14268(14) 0.4794(3) 0.43032(14) 0.0214(8) Uani 1 1 d . . . . .
C21 C 0.1171(2) 0.5079(4) 0.3757(2) 0.0197(10) Uani 1 1 d . . . . .
C22 C 0.0847(2) 0.6028(4) 0.3673(2) 0.0227(11) Uani 1 1 d . . . . .
C23 C 0.0244(2) 0.5784(5) 0.3670(3) 0.0425(16) Uani 1 1 d . . . . .
H23A H 0.002046 0.637849 0.361632 0.064 Uiso 1 1 calc R . . . .
H23B H 0.008840 0.533924 0.332767 0.064 Uiso 1 1 calc R . . . .
H23C H 0.023532 0.547740 0.406328 0.064 Uiso 1 1 calc R . . . .
C24 C 0.1092(3) 0.6725(4) 0.4201(3) 0.0333(13) Uani 1 1 d . . . . .
H24A H 0.147988 0.687893 0.419968 0.050 Uiso 1 1 calc R . . . .
H24B H 0.086927 0.732041 0.414541 0.050 Uiso 1 1 calc R . . . .
H24C H 0.108440 0.642353 0.459602 0.050 Uiso 1 1 calc R . . . .
C25 C 0.0873(3) 0.6488(5) 0.3055(3) 0.0452(17) Uani 1 1 d . . . . .
H25A H 0.126266 0.664112 0.306360 0.068 Uiso 1 1 calc R . . . .
H25B H 0.072198 0.603430 0.271650 0.068 Uiso 1 1 calc R . . . .
H25C H 0.064935 0.708322 0.298968 0.068 Uiso 1 1 calc R . . . .
N3 N 0.15325(17) 0.3008(3) 0.24967(17) 0.0209(9) Uani 1 1 d . . . . .
O12 O 0.12822(14) 0.2549(3) 0.28450(14) 0.0224(8) Uani 1 1 d . . . . .
O13 O 0.19582(14) 0.3494(3) 0.27753(14) 0.0210(8) Uani 1 1 d . . . . .
O14 O 0.13708(17) 0.2989(3) 0.19329(15) 0.0327(9) Uani 1 1 d . . . . .
N31 N 0.4199(3) 0.3454(6) 0.2911(4) 0.079(2) Uani 1 1 d . . . . .
C31 C 0.4619(3) 0.3788(6) 0.3135(3) 0.0496(18) Uani 1 1 d . . . . .
C32 C 0.5155(3) 0.4213(6) 0.3412(3) 0.057(2) Uani 1 1 d . . . . .
H32A H 0.545233 0.374906 0.339751 0.085 Uiso 1 1 calc GR . . . .
H32B H 0.517535 0.437966 0.384429 0.085 Uiso 1 1 calc GR . . . .
H32C H 0.520360 0.479847 0.318392 0.085 Uiso 1 1 calc GR . . . .
N32 N 0.500000 0.6251(7) 0.250000 0.064(3) Uani 1 2 d S T P . .
C33 C 0.500000 0.7082(8) 0.250000 0.044(2) Uani 1 2 d S T P . .
C34 C 0.500000 0.8133(7) 0.250000 0.044(2) Uani 1 2 d S T P . .
H34A H 0.462384 0.836964 0.229711 0.066 Uiso 0.5 1 calc GR . . . .
H34B H 0.526779 0.836965 0.227510 0.066 Uiso 0.5 1 calc GR . . . .
H34C H 0.510837 0.836965 0.292779 0.066 Uiso 0.5 1 calc GR . . . .

loop_
_atom_site_aniso_label
_atom_site_aniso_U_11
_atom_site_aniso_U_22
_atom_site_aniso_U_33
_atom_site_aniso_U_23
_atom_site_aniso_U_13
_atom_site_aniso_U_12
Ho1 0.01304(11) 0.02217(13) 0.00679(10) -0.00015(8) 0.00262(7) -0.00019(9)
Mn1 0.0128(3) 0.0234(4) 0.0073(3) 0.0008(3) 0.0035(3) -0.0013(3)
Mn2 0.0157(3) 0.0232(4) 0.0082(3) -0.0006(3) 0.0043(3) 0.0014(3)
O1 0.0169(16) 0.0213(19) 0.0061(13) -0.0026(13) 0.0028(12) -0.0011(13)
N1 0.021(2) 0.025(2) 0.0125(17) 0.0019(17) 0.0069(16) 0.0037(17)
C1 0.030(3) 0.026(3) 0.011(2) -0.0036(19) 0.011(2) 0.000(2)
C2 0.026(3) 0.029(3) 0.0085(19) -0.0008(19) 0.0088(19) 0.003(2)
N2 0.022(2) 0.025(2) 0.0087(16) 0.0010(16) 0.0046(15) 0.0038(17)
C3 0.025(3) 0.030(3) 0.014(2) -0.003(2) 0.011(2) -0.005(2)
C4 0.019(2) 0.026(3) 0.0114(19) -0.0002(19) 0.0099(18) 0.001(2)
O2 0.0172(16) 0.0223(19) 0.0064(13) 0.0009(13) 0.0042(12) -0.0015(13)
C5 0.027(3) 0.066(5) 0.018(2) -0.001(3) 0.010(2) 0.016(3)
C6A 0.015(5) 0.018(6) 0.021(4) 0.000(4) 0.005(3) -0.003(4)
O3B 0.022(6) 0.034(8) 0.014(4) 0.003(5) 0.003(4) 0.017(5)
C6B 0.025(6) 0.024(7) 0.026(5) 0.001(5) 0.009(4) 0.010(5)
O3A 0.019(5) 0.034(8) 0.014(4) -0.006(5) 0.005(3) -0.006(5)
C7 0.022(3) 0.024(3) 0.013(2) 0.0002(19) 0.0021(19) -0.002(2)
C8 0.017(2) 0.027(3) 0.014(2) 0.001(2) 0.0025(18) -0.003(2)
O4 0.0150(15) 0.0194(18) 0.0075(13) -0.0003(13) 0.0023(12) -0.0028(13)
C9 0.024(3) 0.026(3) 0.014(2) -0.003(2) 0.0060(19) -0.002(2)
C10 0.025(3) 0.022(3) 0.0117(19) -0.0016(19) 0.0056(19) -0.004(2)
O5 0.039(2) 0.023(2) 0.0156(16) -0.0049(15) -0.0049(15) 0.0041(17)
O6 0.0203(17) 0.031(2) 0.0131(15) 0.0026(14) 0.0029(13) -0.0070(15)
O7 0.0179(17) 0.0218(19) 0.0124(14) -0.0014(13) 0.0044(13) -0.0034(14)
C11 0.023(3) 0.028(3) 0.0098(19) -0.0028(19) 0.0089(19) -0.003(2)
C12 0.021(2) 0.025(3) 0.012(2) 0.0020(19) 0.0036(18) -0.005(2)
C13 0.032(3) 0.042(4) 0.015(2) 0.002(2) 0.007(2) -0.009(3)
C14 0.024(3) 0.031(3) 0.021(2) 0.003(2) 0.011(2) -0.001(2)
C15 0.026(3) 0.028(3) 0.019(2) 0.003(2) 0.009(2) 0.002(2)
O8 0.0147(17) 0.051(3) 0.0122(15) 0.0011(16) 0.0054(13) -0.0014(16)
O9 0.0176(17) 0.033(2) 0.0170(16) -0.0009(15) 0.0061(14) -0.0001(15)
C16 0.013(2) 0.034(3) 0.018(2) -0.009(2) 0.0072(19) -0.006(2)
C17 0.015(2) 0.047(4) 0.026(2) -0.007(3) 0.011(2) -0.001(2)
C18 0.034(4) 0.072(6) 0.062(4) 0.030(4) 0.024(3) 0.013(3)
C19 0.027(3) 0.090(6) 0.047(4) 0.031(4) 0.019(3) 0.005(3)
C20 0.035(4) 0.111(8) 0.113(8) -0.075(7) 0.031(5) -0.033(5)
O10 0.0253(19) 0.028(2) 0.0151(15) -0.0029(15) 0.0022(14) 0.0026(15)
O11 0.0191(17) 0.029(2) 0.0142(15) 0.0005(14) -0.0002(13) 0.0005(14)
C21 0.016(2) 0.028(3) 0.015(2) 0.001(2) 0.0035(18) -0.001(2)
C22 0.027(3) 0.026(3) 0.015(2) 0.003(2) 0.005(2) 0.006(2)
C23 0.025(3) 0.055(4) 0.047(4) -0.003(3) 0.008(3) 0.006(3)
C24 0.036(3) 0.033(3) 0.030(3) -0.003(3) 0.008(2) 0.003(3)
C25 0.068(5) 0.045(4) 0.028(3) 0.013(3) 0.023(3) 0.021(3)
N3 0.021(2) 0.030(3) 0.0114(17) -0.0006(17) 0.0043(16) 0.0030(18)
O12 0.0231(18) 0.029(2) 0.0157(15) 0.0019(15) 0.0063(14) -0.0023(15)
O13 0.0206(17) 0.032(2) 0.0107(14) -0.0005(14) 0.0040(13) -0.0046(15)
O14 0.040(2) 0.047(3) 0.0077(15) -0.0015(16) 0.0004(15) -0.0022(19)
N31 0.081(5) 0.092(6) 0.078(5) -0.029(4) 0.047(5) -0.033(5)
C31 0.060(5) 0.050(5) 0.049(4) -0.006(3) 0.033(4) -0.007(4)
C32 0.070(5) 0.052(5) 0.048(4) 0.007(4) 0.015(4) -0.010(4)
N32 0.057(6) 0.039(6) 0.082(7) 0.000 -0.007(5) 0.000
C33 0.027(5) 0.054(7) 0.043(5) 0.000 -0.007(4) 0.000
C34 0.037(5) 0.045(6) 0.042(5) 0.000 -0.006(4) 0.000

loop_
_atom_type_symbol
_atom_type_description
_atom_type_scat_dispersion_real
_atom_type_scat_dispersion_imag
_atom_type_scat_source
C C 0.0033 0.0016 'International Tables Vol C Tables 4.2.6.8 and 6.1.1.4'
H H 0.0000 0.0000 'International Tables Vol C Tables 4.2.6.8 and 6.1.1.4'
Ho Ho -0.2175 4.6783 'International Tables Vol C Tables 4.2.6.8 and 6.1.1.4'
Mn Mn 0.3368 0.7283 'International Tables Vol C Tables 4.2.6.8 and 6.1.1.4'
N N 0.0061 0.0033 'International Tables Vol C Tables 4.2.6.8 and 6.1.1.4'
O O 0.0106 0.0060 'International Tables Vol C Tables 4.2.6.8 and 6.1.1.4'

loop_
_geom_angle_atom_site_label_1
_geom_angle_atom_site_label_2
_geom_angle_atom_site_label_3
_geom_angle
_geom_angle_site_symmetry_1
_geom_angle_site_symmetry_3
O1 Ho1 O2 73.19(10) . .
O1 Ho1 O4 74.49(11) . .
O1 Ho1 O7 81.63(11) . .
O1 Ho1 O9 85.51(11) . 7_556
O1 Ho1 O10 125.54(11) . .
O1 Ho1 O11 73.52(11) . .
O1 Ho1 O12 150.63(12) . .
O1 Ho1 O13 146.85(11) . .
O2 Ho1 O11 133.67(10) . .
O2 Ho1 O12 101.54(11) . .
O2 Ho1 O13 78.08(10) . .
O4 Ho1 O2 66.85(11) . .
O4 Ho1 O11 131.25(10) . .
O4 Ho1 O12 76.92(11) . .
O4 Ho1 O13 108.91(11) . .
O7 Ho1 O2 73.98(11) . .
O7 Ho1 O4 138.46(11) . .
O7 Ho1 O9 138.69(12) . 7_556
O7 Ho1 O10 79.27(12) . .
O7 Ho1 O11 70.08(11) . .
O7 Ho1 O12 125.52(11) . .
O7 Ho1 O13 74.78(11) . .
O9 Ho1 O2 138.25(12) 7_556 .
O9 Ho1 O4 73.09(12) 7_556 .
O9 Ho1 O10 76.82(12) 7_556 .
O9 Ho1 O11 68.63(12) 7_556 .
O9 Ho1 O12 79.86(11) 7_556 .
O9 Ho1 O13 127.47(11) 7_556 .
O10 Ho1 O2 144.51(11) . .
O10 Ho1 O4 142.14(11) . .
O10 Ho1 O11 52.03(10) . .
O10 Ho1 O12 75.62(12) . .
O10 Ho1 O13 72.65(11) . .
O12 Ho1 O11 122.92(11) . .
O13 Ho1 O11 118.04(11) . .
O13 Ho1 O12 51.84(11) . .
O1 Mn1 O1 81.94(15) 7_556 .
O1 Mn1 O2 87.04(12) . .
O1 Mn1 O2 88.48(13) 7_556 .
O1 Mn1 O4 87.23(12) 7_556 7_556
O1 Mn1 O4 88.73(12) . 7_556
O1 Mn1 O6 179.43(14) 7_556 .
O1 Mn1 O6 98.24(14) . .
O1 Mn1 O8 95.50(16) 7_556 .
O1 Mn1 O8 177.34(16) . .
O2 Mn1 O4 174.36(12) . 7_556
O6 Mn1 O2 91.00(13) . .
O6 Mn1 O4 93.31(13) . 7_556
O8 Mn1 O2 93.63(13) . .
O8 Mn1 O4 90.43(12) . 7_556
O8 Mn1 O6 84.32(16) . .
O1 Mn2 N1 143.27(13) 7_556 .
O1 Mn2 N2 139.78(12) 7_556 .
O1 Mn2 O3B 82.9(3) 7_556 .
O1 Mn2 O5 78.66(12) 7_556 .
N2 Mn2 N1 76.80(14) . .
N2 Mn2 O5 71.50(13) . .
O2 Mn2 O1 78.71(11) . 7_556
O2 Mn2 N1 76.64(13) . .
O2 Mn2 N2 128.24(12) . .
O2 Mn2 O3B 95.6(3) . .
O2 Mn2 O3A 109.8(3) . .
O2 Mn2 O5 157.37(12) . .
O3B Mn2 N1 72.9(3) . .
O3B Mn2 N2 117.5(3) . .
O3B Mn2 O5 81.4(3) . .
O3A Mn2 O1 89.2(3) . 7_556
O3A Mn2 N1 74.3(3) . .
O3A Mn2 N2 104.5(3) . .
O3A Mn2 O5 69.6(3) . .
O4 Mn2 O1 81.03(11) . 7_556
O4 Mn2 N1 117.72(12) . .
O4 Mn2 N2 79.20(13) . .
O4 Mn2 O2 75.20(12) . .
O4 Mn2 O3B 162.8(3) . .
O4 Mn2 O3A 168.0(3) . .
O4 Mn2 O5 101.45(13) . .
O5 Mn2 N1 122.92(14) . .
Mn1 O1 Ho1 103.50(13) . .
Mn1 O1 Ho1 103.25(13) 7_556 .
Mn1 O1 Mn1 98.06(15) 7_556 .
Mn1 O1 Mn2 97.92(12) 7_556 7_556
Mn1 O1 Mn2 96.42(12) . 7_556
Mn2 O1 Ho1 148.36(16) 7_556 .
C1 N1 Mn2 108.0(3) . .
C1 N1 C3 110.7(4) . .
C1 N1 C5 111.2(4) . .
C3 N1 Mn2 106.6(3) . .
C3 N1 C5 111.6(4) . .
C5 N1 Mn2 108.5(3) . .
N1 C1 H1A 108.9 . .
N1 C1 H1B 108.9 . .
N1 C1 C2 113.2(4) . .
H1A C1 H1B 107.8 . .
C2 C1 H1A 108.9 . .
C2 C1 H1B 108.9 . .
C1 C2 H2A 109.2 . .
C1 C2 H2B 109.2 . .
H2A C2 H2B 107.9 . .
N2 C2 C1 112.0(4) . .
N2 C2 H2A 109.2 . .
N2 C2 H2B 109.2 . .
C2 N2 Mn2 109.0(3) . .
C7 N2 Mn2 103.0(3) . .
C7 N2 C2 111.8(3) . .
C9 N2 Mn2 112.5(3) . .
C9 N2 C2 109.4(4) . .
C9 N2 C7 111.1(4) . .
N1 C3 H3A 108.9 . .
N1 C3 H3B 108.9 . .
N1 C3 C4 113.2(4) . .
H3A C3 H3B 107.7 . .
C4 C3 H3A 108.9 . .
C4 C3 H3B 108.9 . .
C3 C4 H4A 109.7 . .
C3 C4 H4B 109.7 . .
H4A C4 H4B 108.2 . .
O2 C4 C3 110.0(4) . .
O2 C4 H4A 109.7 . .
O2 C4 H4B 109.7 . .
Mn1 O2 Ho1 92.15(11) . .
Mn1 O2 Mn2 93.07(11) . .
Mn2 O2 Ho1 108.18(13) . .
C4 O2 Ho1 127.1(3) . .
C4 O2 Mn1 117.3(3) . .
C4 O2 Mn2 112.5(3) . .
N1 C5 H5AA 108.3 . .
N1 C5 H5AB 108.3 . .
N1 C5 H5BC 108.1 . .
N1 C5 H5BD 108.1 . .
H5AA C5 H5AB 107.4 . .
H5BC C5 H5BD 107.3 . .
C6A C5 N1 116.0(6) . .
C6A C5 H5AA 108.3 . .
C6A C5 H5AB 108.3 . .
C6B C5 N1 116.8(6) . .
C6B C5 H5BC 108.1 . .
C6B C5 H5BD 108.1 . .
C5 C6A H6AA 109.8 . .
C5 C6A H6AB 109.8 . .
H6AA C6A H6AB 108.2 . .
O3A C6A C5 109.5(9) . .
O3A C6A H6AA 109.8 . .
O3A C6A H6AB 109.8 . .
Mn2 O3B H3BA 118(9) . .
C6B O3B Mn2 108.0(9) . .
C6B O3B H3BA 97(10) . .
C5 C6B H6BA 109.3 . .
C5 C6B H6BB 109.3 . .
O3B C6B C5 111.5(10) . .
O3B C6B H6BA 109.3 . .
O3B C6B H6BB 109.3 . .
H6BA C6B H6BB 108.0 . .
Mn2 O3A H3AA 112(9) . .
C6A O3A Mn2 113.5(10) . .
C6A O3A H3AA 125(9) . .
N2 C7 H7A 109.4 . .
N2 C7 H7B 109.4 . .
N2 C7 C8 111.1(4) . .
H7A C7 H7B 108.0 . .
C8 C7 H7A 109.4 . .
C8 C7 H7B 109.4 . .
C7 C8 H8A 109.4 . .
C7 C8 H8B 109.4 . .
H8A C8 H8B 108.0 . .
O4 C8 C7 111.1(4) . .
O4 C8 H8A 109.4 . .
O4 C8 H8B 109.4 . .
Mn1 O4 Ho1 90.85(11) 7_556 .
Mn2 O4 Ho1 109.76(13) . .
Mn2 O4 Mn1 91.52(11) . 7_556
C8 O4 Ho1 125.4(3) . .
C8 O4 Mn1 121.2(3) . 7_556
C8 O4 Mn2 111.8(3) . .
N2 C9 H9A 109.5 . .
N2 C9 H9B 109.5 . .
N2 C9 C10 110.8(4) . .
H9A C9 H9B 108.1 . .
C10 C9 H9A 109.5 . .
C10 C9 H9B 109.5 . .
C9 C10 H10A 110.6 . .
C9 C10 H10B 110.6 . .
H10A C10 H10B 108.8 . .
O5 C10 C9 105.5(4) . .
O5 C10 H10A 110.6 . .
O5 C10 H10B 110.6 . .
Mn2 O5 H5 101(4) . .
C10 O5 Mn2 112.0(3) . .
C10 O5 H5 123(4) . .
C11 O6 Mn1 126.3(3) . .
C11 O7 Ho1 136.6(3) . .
O6 C11 C12 116.1(4) . .
O7 C11 O6 124.9(5) . .
O7 C11 C12 118.7(4) . .
C11 C12 C14 105.9(4) . .
C13 C12 C11 112.2(4) . .
C13 C12 C14 108.9(4) . .
C15 C12 C11 109.6(4) . .
C15 C12 C13 110.1(5) . .
C15 C12 C14 110.1(4) . .
C12 C13 H13A 109.5 . .
C12 C13 H13B 109.5 . .
C12 C13 H13C 109.5 . .
H13A C13 H13B 109.5 . .
H13A C13 H13C 109.5 . .
H13B C13 H13C 109.5 . .
C12 C14 H14A 109.5 . .
C12 C14 H14B 109.5 . .
C12 C14 H14C 109.5 . .
H14A C14 H14B 109.5 . .
H14A C14 H14C 109.5 . .
H14B C14 H14C 109.5 . .
C12 C15 H15A 109.5 . .
C12 C15 H15B 109.5 . .
C12 C15 H15C 109.5 . .
H15A C15 H15B 109.5 . .
H15A C15 H15C 109.5 . .
H15B C15 H15C 109.5 . .
C16 O8 Mn1 129.9(3) . .
C16 O9 Ho1 131.5(3) . 7_556
O8 C16 C17 115.4(4) . .
O9 C16 O8 124.8(4) . .
O9 C16 C17 119.8(4) . .
C18 C17 C16 109.6(5) . .
C18 C17 C19 109.8(5) . .
C18 C17 C20 110.7(6) . .
C19 C17 C16 111.4(4) . .
C20 C17 C16 105.9(5) . .
C20 C17 C19 109.5(7) . .
C17 C18 H18A 109.5 . .
C17 C18 H18B 109.5 . .
C17 C18 H18C 109.5 . .
H18A C18 H18B 109.5 . .
H18A C18 H18C 109.5 . .
H18B C18 H18C 109.5 . .
C17 C19 H19A 109.5 . .
C17 C19 H19B 109.5 . .
C17 C19 H19C 109.5 . .
H19A C19 H19B 109.5 . .
H19A C19 H19C 109.5 . .
H19B C19 H19C 109.5 . .
C17 C20 H20A 109.5 . .
C17 C20 H20B 109.5 . .
C17 C20 H20C 109.5 . .
H20A C20 H20B 109.5 . .
H20A C20 H20C 109.5 . .
H20B C20 H20C 109.5 . .
C21 O10 Ho1 99.1(3) . .
C21 O11 Ho1 89.3(3) . .
O10 C21 Ho1 55.3(3) . .
O10 C21 O11 119.4(5) . .
O10 C21 C22 120.8(4) . .
O11 C21 Ho1 64.2(3) . .
O11 C21 C22 119.8(4) . .
C22 C21 Ho1 175.3(3) . .
C21 C22 C24 110.8(4) . .
C21 C22 C25 109.2(4) . .
C23 C22 C21 106.9(5) . .
C23 C22 C24 109.9(5) . .
C23 C22 C25 110.4(5) . .
C24 C22 C25 109.5(5) . .
C22 C23 H23A 109.5 . .
C22 C23 H23B 109.5 . .
C22 C23 H23C 109.5 . .
H23A C23 H23B 109.5 . .
H23A C23 H23C 109.5 . .
H23B C23 H23C 109.5 . .
C22 C24 H24A 109.5 . .
C22 C24 H24B 109.5 . .
C22 C24 H24C 109.5 . .
H24A C24 H24B 109.5 . .
H24A C24 H24C 109.5 . .
H24B C24 H24C 109.5 . .
C22 C25 H25A 109.5 . .
C22 C25 H25B 109.5 . .
C22 C25 H25C 109.5 . .
H25A C25 H25B 109.5 . .
H25A C25 H25C 109.5 . .
H25B C25 H25C 109.5 . .
O12 N3 Ho1 58.3(2) . .
O13 N3 Ho1 58.1(2) . .
O13 N3 O12 115.6(4) . .
O14 N3 Ho1 171.1(4) . .
O14 N3 O12 122.3(4) . .
O14 N3 O13 122.1(4) . .
N3 O12 Ho1 95.6(3) . .
N3 O13 Ho1 95.9(2) . .
N31 C31 C32 179.2(8) . .
C31 C32 H32A 109.5 . .
C31 C32 H32B 109.5 . .
C31 C32 H32C 109.5 . .
H32A C32 H32B 109.5 . .
H32A C32 H32C 109.5 . .
H32B C32 H32C 109.5 . .
N32 C33 C34 180.0 . .
C33 C34 H34A 109.47(4) . 2_655
C33 C34 H34A 109.5 . .
C33 C34 H34B 109.5 . .
C33 C34 H34B 109.471(6) . 2_655
C33 C34 H34C 109.5 . .
C33 C34 H34C 109.472(4) . 2_655
H34A C34 H34A 141.1 . 2_655
H34A C34 H34B 109.5 2_655 2_655
H34A C34 H34B 109.5 . .
H34A C34 H34B 56.3 . 2_655
H34A C34 H34C 109.5 . .
H34A C34 H34C 109.5 2_655 2_655
H34A C34 H34C 56.2 . 2_655
H34B C34 H34A 56.2 . 2_655
H34B C34 H34B 141.1 . 2_655
H34B C34 H34C 109.5 . .
H34B C34 H34C 109.5 2_655 2_655
H34B C34 H34C 56.3 . 2_655
H34C C34 H34A 56.3 . 2_655
H34C C34 H34B 56.2 . 2_655
H34C C34 H34C 141.1 . 2_655

loop_
_geom_bond_atom_site_label_1
_geom_bond_atom_site_label_2
_geom_bond_distance
_geom_bond_site_symmetry_2
Ho1 O1 2.299(3) .
Ho1 O2 2.431(3) .
Ho1 O4 2.411(3) .
Ho1 O7 2.338(3) .
Ho1 O9 2.377(3) 7_556
Ho1 O10 2.400(4) .
Ho1 O11 2.594(4) .
Ho1 O12 2.465(3) .
Ho1 O13 2.463(3) .
Mn1 O1 1.901(3) 7_556
Mn1 O1 1.918(3) .
Mn1 O2 2.172(3) .
Mn1 O4 2.220(3) 7_556
Mn1 O6 1.970(4) .
Mn1 O8 1.957(3) .
Mn2 O1 2.291(3) 7_556
Mn2 N1 2.383(4) .
Mn2 N2 2.340(4) .
Mn2 O2 2.198(3) .
Mn2 O3B 2.296(14) .
Mn2 O3A 2.250(16) .
Mn2 O4 2.173(3) .
Mn2 O5 2.343(4) .
N1 C1 1.481(6) .
N1 C3 1.484(7) .
N1 C5 1.484(7) .
C1 H1A 0.9900 .
C1 H1B 0.9900 .
C1 C2 1.516(7) .
C2 H2A 0.9900 .
C2 H2B 0.9900 .
C2 N2 1.488(5) .
N2 C7 1.486(6) .
N2 C9 1.463(6) .
C3 H3A 0.9900 .
C3 H3B 0.9900 .
C3 C4 1.515(7) .
C4 H4A 0.9900 .
C4 H4B 0.9900 .
C4 O2 1.429(5) .
C5 H5AA 0.9900 .
C5 H5AB 0.9900 .
C5 H5BC 0.9900 .
C5 H5BD 0.9900 .
C5 C6A 1.458(10) .
C5 C6B 1.431(11) .
C6A H6AA 0.9900 .
C6A H6AB 0.9900 .
C6A O3A 1.445(11) .
O3B C6B 1.430(12) .
O3B H3BA 0.87(4) .
C6B H6BA 0.9900 .
C6B H6BB 0.9900 .
O3A H3AA 0.88(4) .
C7 H7A 0.9900 .
C7 H7B 0.9900 .
C7 C8 1.526(7) .
C8 H8A 0.9900 .
C8 H8B 0.9900 .
C8 O4 1.426(6) .
C9 H9A 0.9900 .
C9 H9B 0.9900 .
C9 C10 1.509(7) .
C10 H10A 0.9900 .
C10 H10B 0.9900 .
C10 O5 1.416(6) .
O5 H5 0.85(3) .
O6 C11 1.280(6) .
O7 C11 1.245(6) .
C11 C12 1.533(7) .
C12 C13 1.532(7) .
C12 C14 1.554(7) .
C12 C15 1.522(7) .
C13 H13A 0.9800 .
C13 H13B 0.9800 .
C13 H13C 0.9800 .
C14 H14A 0.9800 .
C14 H14B 0.9800 .
C14 H14C 0.9800 .
C15 H15A 0.9800 .
C15 H15B 0.9800 .
C15 H15C 0.9800 .
O8 C16 1.276(6) .
O9 C16 1.247(6) .
C16 C17 1.531(6) .
C17 C18 1.513(9) .
C17 C19 1.524(8) .
C17 C20 1.515(9) .
C18 H18A 0.9800 .
C18 H18B 0.9800 .
C18 H18C 0.9800 .
C19 H19A 0.9800 .
C19 H19B 0.9800 .
C19 H19C 0.9800 .
C20 H20A 0.9800 .
C20 H20B 0.9800 .
C20 H20C 0.9800 .
O10 C21 1.260(6) .
O11 C21 1.285(5) .
C21 C22 1.524(7) .
C22 C23 1.522(8) .
C22 C24 1.524(7) .
C22 C25 1.533(7) .
C23 H23A 0.9800 .
C23 H23B 0.9800 .
C23 H23C 0.9800 .
C24 H24A 0.9800 .
C24 H24B 0.9800 .
C24 H24C 0.9800 .
C25 H25A 0.9800 .
C25 H25B 0.9800 .
C25 H25C 0.9800 .
N3 O12 1.276(5) .
N3 O13 1.269(5) .
N3 O14 1.220(5) .
N31 C31 1.131(10) .
C31 C32 1.435(11) .
C32 H32A 0.9800 .
C32 H32B 0.9800 .
C32 H32C 0.9800 .
N32 C33 1.150(14) .
C33 C34 1.453(14) .
C34 H34A 0.9800 .
C34 H34A 0.9800(12) 2_655
C34 H34B 0.9800 .
C34 H34B 0.9800 2_655
C34 H34C 0.9800 2_655
C34 H34C 0.9800 .

loop_
_geom_hbond_atom_site_label_D
_geom_hbond_atom_site_label_H
_geom_hbond_atom_site_label_A
_geom_hbond_distance_DH
_geom_hbond_distance_HA
_geom_hbond_distance_DA
_geom_hbond_angle_DHA
_geom_hbond_site_symmetry_A
_geom_hbond_publ_flag
O3A H3AA O11 0.88(4) 1.87(6) 2.704(13) 158(13) 7_556 yes
O3B H3BA O11 0.87(4) 2.12(10) 2.827(13) 137(13) 7_556 yes
O5 H5 O11 0.85(3) 1.83(4) 2.675(5) 172(6) 7_556 yes
